data_2221511
loop_
_publ_author_name
'Xu, Hua-Jie'
'Sheng, Liang-Quan'
'Liu, Zhao-Di'
'Shao, Si-Chang'

_publ_section_title
;
 (<i>E</i>)-<i>N</i>'-(3-Fluorobenzylidene)-2-hydroxybenzohydrazide
;
_journal_coeditor_code SU2098
_journal_issue 4
_journal_name_full 'Acta Crystallographica Section E'
_journal_page_first o666
_journal_paper_doi 10.1107/S1600536809006941
_journal_volume 65
_journal_year 2009
_chemical_formula_iupac 'C14 H11 F N2 O2'
_chemical_formula_moiety 'C14 H11 F N2 O2'
_chemical_formula_sum 'C14 H11 F N2 O2'
_chemical_formula_weight 258.25
_chemical_name_systematic
;
(<i>E</i>)-<i>N</i>'-(3-Fluorobenzylidene)-2-hydroxybenzohydrazide
;
_space_group_IT_number 14
_symmetry_cell_setting monoclinic
_symmetry_space_group_name_Hall '-P 2yn'
_symmetry_space_group_name_H-M 'P 1 21/n 1'
_atom_sites_solution_hydrogens geom
_atom_sites_solution_primary direct
_atom_sites_solution_secondary difmap
_audit_creation_method SHELXL-97
_cell_angle_alpha 90.00
_cell_angle_beta 96.717(5)
_cell_angle_gamma 90.00
_cell_formula_units_Z 4
_cell_length_a 4.8751(15)
_cell_length_b 22.188(7)
_cell_length_c 11.323(3)
_cell_measurement_reflns_used 589
_cell_measurement_temperature 297(2)
_cell_measurement_theta_max 15
_cell_measurement_theta_min 2.3
_cell_volume 1216.4(6)
_computing_cell_refinement 'SAINT (Siemens, 1996)'
_computing_data_collection 'SMART (Siemens, 1996)'
_computing_data_reduction 'SAINT (Siemens, 1996)'
_computing_molecular_graphics 'SHELXTL (Sheldrick, 2008)'
_computing_publication_material 'SHELXTL (Sheldrick, 2008)'
_computing_structure_refinement 'SHELXL97 (Sheldrick, 2008)'
_computing_structure_solution 'SHELXS97 (Sheldrick, 2008)'
_diffrn_ambient_temperature 297(2)
_diffrn_measured_fraction_theta_full 0.998
_diffrn_measured_fraction_theta_max 0.998
_diffrn_measurement_device_type 'Bruker SMART CCD area-detector'
_diffrn_measurement_method '\f and \w'
_diffrn_radiation_monochromator graphite
_diffrn_radiation_source 'fine-focus sealed tube'
_diffrn_radiation_type MoK\a
_diffrn_radiation_wavelength 0.71073
_diffrn_reflns_av_R_equivalents 0.0813
_diffrn_reflns_av_sigmaI/netI 0.0783
_diffrn_reflns_limit_h_max 5
_diffrn_reflns_limit_h_min -5
_diffrn_reflns_limit_k_max 26
_diffrn_reflns_limit_k_min -26
_diffrn_reflns_limit_l_max 13
_diffrn_reflns_limit_l_min -13
_diffrn_reflns_number 8534
_diffrn_reflns_theta_full 25.00
_diffrn_reflns_theta_max 25.05
_diffrn_reflns_theta_min 1.84
_diffrn_standards_decay_% 0
_diffrn_standards_number 0
_exptl_absorpt_coefficient_mu 0.106
_exptl_absorpt_correction_T_max 0.9894
_exptl_absorpt_correction_T_min 0.9790
_exptl_absorpt_correction_type multi-scan
_exptl_absorpt_process_details '(SADABS; Sheldrick, 1996)'
_exptl_crystal_colour yellow
_exptl_crystal_density_diffrn 1.410
_exptl_crystal_density_method 'not measured'
_exptl_crystal_description block
_exptl_crystal_F_000 536
_exptl_crystal_size_max 0.20
_exptl_crystal_size_mid 0.10
_exptl_crystal_size_min 0.10
_refine_diff_density_max 0.203
_refine_diff_density_min -0.301
_refine_ls_extinction_method none
_refine_ls_goodness_of_fit_ref 1.051
_refine_ls_hydrogen_treatment constr
_refine_ls_matrix_type full
_refine_ls_number_parameters 170
_refine_ls_number_reflns 2152
_refine_ls_number_restraints 0
_refine_ls_restrained_S_all 1.051
_refine_ls_R_factor_all 0.1558
_refine_ls_R_factor_gt 0.0880
_refine_ls_shift/su_max 0.002
_refine_ls_shift/su_mean 0.001
_refine_ls_structure_factor_coef Fsqd
_refine_ls_weighting_details 'calc w=1/[\s^2^(Fo^2^)+(0.1113P)^2^+0.2945P] where P=(Fo^2^+2Fc^2^)/3'
_refine_ls_weighting_scheme calc
_refine_ls_wR_factor_gt 0.2082
_refine_ls_wR_factor_ref 0.2395
_reflns_number_gt 1205
_reflns_number_total 2152
_reflns_threshold_expression I>2\s(I)
_cod_data_source_file su2098.cif
_cod_data_source_block I
_cod_original_sg_symbol_H-M 'P 21/n'
_cod_database_code 2221511
_cod_database_fobs_code 2221511

loop_
_symmetry_equiv_pos_site_id
_symmetry_equiv_pos_as_xyz
1 x,y,z
2 1/2-x,1/2+y,1/2-z
3 -x,-y,-z
4 1/2+x,1/2-y,1/2+z

loop_
_atom_site_aniso_label
_atom_site_aniso_U_11
_atom_site_aniso_U_22
_atom_site_aniso_U_33
_atom_site_aniso_U_12
_atom_site_aniso_U_13
_atom_site_aniso_U_23
F1 0.145(6) 0.094(5) 0.080(4) -0.033(5) 0.054(4) 0.006(4)
F1' 0.184(8) 0.138(6) 0.075(4) -0.103(6) -0.026(5) -0.006(4)
O1 0.076(2) 0.075(2) 0.0473(19) -0.0178(19) 0.0363(16) -0.0120(17)
O2 0.081(2) 0.075(2) 0.0416(18) -0.0068(18) 0.0274(17) -0.0018(15)
N1 0.063(2) 0.056(2) 0.041(2) -0.005(2) 0.0255(19) 0.0029(18)
N2 0.051(2) 0.053(2) 0.047(2) 0.003(2) 0.0222(18) 0.0074(19)
C1 0.045(2) 0.042(2) 0.048(2) 0.011(2) 0.014(2) 0.006(2)
C2 0.074(3) 0.053(3) 0.044(2) 0.001(3) 0.016(2) -0.002(2)
C3 0.080(4) 0.053(3) 0.064(3) -0.013(3) 0.007(3) 0.000(3)
C4 0.061(3) 0.062(3) 0.059(3) -0.008(3) 0.014(2) 0.011(3)
C5 0.061(3) 0.050(3) 0.051(3) -0.002(2) 0.023(2) 0.007(2)
C6 0.047(3) 0.045(2) 0.040(2) 0.004(2) 0.014(2) -0.004(2)
C7 0.054(3) 0.048(3) 0.041(3) 0.013(2) 0.021(2) 0.001(2)
C8 0.058(3) 0.059(3) 0.042(3) 0.009(3) 0.014(2) 0.009(2)
C9 0.052(3) 0.047(3) 0.052(3) 0.009(2) 0.014(2) 0.005(2)
C10 0.061(3) 0.041(2) 0.057(3) 0.002(2) 0.019(2) 0.000(2)
C11 0.076(4) 0.049(3) 0.080(4) 0.001(3) 0.031(3) 0.006(3)
C12 0.060(3) 0.055(3) 0.111(4) -0.004(3) 0.014(3) 0.008(3)
C13 0.085(4) 0.077(4) 0.085(4) -0.017(3) 0.004(3) 0.001(3)
C14 0.078(4) 0.084(4) 0.055(3) -0.012(3) 0.003(3) -0.005(3)

loop_
_atom_site_type_symbol
_atom_site_label
_atom_site_fract_x
_atom_site_fract_y
_atom_site_fract_z
_atom_site_U_iso_or_equiv
_atom_site_thermal_displace_type
_atom_site_calc_flag
_atom_site_refinement_flags
_atom_site_occupancy
F F1 -0.2554(15) 0.0383(3) 0.4844(5) 0.103(3) Uani . . 0.500
F F1' -0.3673(19) 0.0122(3) 0.0916(6) 0.136(4) Uani . . 0.500
O O1 0.8661(7) 0.26546(15) 0.1078(3) 0.0638(11) Uani . . 1.000
O O2 0.7116(7) 0.27530(14) 0.4613(2) 0.0643(11) Uani . . 1.000
N N1 0.5969(8) 0.23163(16) 0.2828(3) 0.0518(12) Uani . . 1.000
N N2 0.4125(7) 0.19142(17) 0.3234(3) 0.0490(12) Uani . . 1.000
C C1 0.9330(8) 0.31131(19) 0.3001(4) 0.0443(12) Uani . . 1.000
C C2 1.0667(10) 0.3559(2) 0.3713(4) 0.0563(16) Uani . . 1.000
C C3 1.2548(11) 0.3939(2) 0.3302(4) 0.0658(19) Uani . . 1.000
C C4 1.3165(10) 0.3890(2) 0.2158(4) 0.0601(17) Uani . . 1.000
C C5 1.1869(9) 0.34596(19) 0.1418(4) 0.0527(17) Uani . . 1.000
C C6 0.9959(8) 0.30710(19) 0.1824(3) 0.0433(14) Uani . . 1.000
C C7 0.7399(9) 0.27175(19) 0.3545(4) 0.0465(17) Uani . . 1.000
C C8 0.2866(9) 0.1604(2) 0.2415(4) 0.0524(17) Uani . . 1.000
C C9 0.0844(6) 0.11357(12) 0.2623(3) 0.0497(17) Uani . G 1.000
C C10 0.0213(6) 0.09879(13) 0.3754(2) 0.0520(16) Uani . G 1.000
C C11 -0.1728(7) 0.05426(14) 0.3894(3) 0.067(2) Uani . G 1.000
C C12 -0.3037(6) 0.02449(13) 0.2905(4) 0.0750(19) Uani . G 1.000
C C13 -0.2406(7) 0.03926(15) 0.1774(3) 0.083(2) Uani . G 1.000
C C14 -0.0466(7) 0.08380(16) 0.1634(2) 0.073(2) Uani . G 1.000
H H1N 0.62100 0.23090 0.20870 0.0620 Uiso calc R 1.000
H H1O 0.96210 0.25770 0.05500 0.0950 Uiso calc R 1.000
H H2 1.02690 0.36010 0.44930 0.0680 Uiso calc R 1.000
H H3 1.34130 0.42320 0.38030 0.0790 Uiso calc R 1.000
H H4 1.44560 0.41470 0.18810 0.0720 Uiso calc R 1.000
H H5 1.22770 0.34290 0.06380 0.0630 Uiso calc R 1.000
H H8 0.32300 0.16740 0.16390 0.0630 Uiso calc R 1.000
H H10 0.10890 0.11870 0.44160 0.0620 Uiso calc R 1.000
H H11 -0.21500 0.04440 0.46510 0.0800 Uiso calc . 0.500
H H12 -0.43350 -0.00530 0.29990 0.0900 Uiso calc R 1.000
H H13 -0.32820 0.01930 0.11120 0.0990 Uiso calc . 0.500
H H14 -0.00440 0.09370 0.08770 0.0870 Uiso calc R 1.000

loop_
_atom_type_symbol
_atom_type_description
_atom_type_scat_dispersion_real
_atom_type_scat_dispersion_imag
_atom_type_scat_source
C C 0.0033 0.0016 'International Tables Vol C Tables 4.2.6.8 and 6.1.1.4'
H H 0.0000 0.0000 'International Tables Vol C Tables 4.2.6.8 and 6.1.1.4'
F F 0.0171 0.0103 'International Tables Vol C Tables 4.2.6.8 and 6.1.1.4'
N N 0.0061 0.0033 'International Tables Vol C Tables 4.2.6.8 and 6.1.1.4'
O O 0.0106 0.0060 'International Tables Vol C Tables 4.2.6.8 and 6.1.1.4'

loop_
_geom_angle_atom_site_label_1
_geom_angle_atom_site_label_2
_geom_angle_atom_site_label_3
_geom_angle_site_symmetry_1
_geom_angle_site_symmetry_2
_geom_angle_site_symmetry_3
_geom_angle
_geom_angle_publ_flag
C6 O1 H1O . . . 109.00 no
N2 N1 C7 . . . 122.6(3) no
N1 N2 C8 . . . 112.9(3) no
C7 N1 H1N . . . 119.00 no
N2 N1 H1N . . . 119.00 no
C6 C1 C7 . . . 125.3(4) no
C2 C1 C7 . . . 117.4(4) no
C2 C1 C6 . . . 117.3(4) no
C1 C2 C3 . . . 122.0(4) no
C2 C3 C4 . . . 120.3(4) no
C3 C4 C5 . . . 119.7(4) no
C4 C5 C6 . . . 120.6(4) no
C1 C6 C5 . . . 120.2(4) no
O1 C6 C1 . . . 119.9(4) no
O1 C6 C5 . . . 120.0(3) no
O2 C7 N1 . . . 121.6(4) no
O2 C7 C1 . . . 121.4(4) no
N1 C7 C1 . . . 117.0(4) no
N2 C8 C9 . . . 123.2(4) no
C10 C9 C14 . . . 119.98 no
C8 C9 C14 . . . 117.4(3) no
C8 C9 C10 . . . 122.6(3) no
C9 C10 C11 . . . 119.97 no
F1 C11 C10 . . . 126.5(4) no
C10 C11 C12 . . . 120.04 no
F1 C11 C12 . . . 113.4(4) no
C11 C12 C13 . . . 120.00 no
C12 C13 C14 . . . 119.96 no
F1' C13 C12 . . . 117.6(5) no
F1' C13 C14 . . . 122.5(4) no
C9 C14 C13 . . . 120.06 no
C1 C2 H2 . . . 119.00 no
C3 C2 H2 . . . 119.00 no
C2 C3 H3 . . . 120.00 no
C4 C3 H3 . . . 120.00 no
C3 C4 H4 . . . 120.00 no
C5 C4 H4 . . . 120.00 no
C4 C5 H5 . . . 120.00 no
C6 C5 H5 . . . 120.00 no
N2 C8 H8 . . . 118.00 no
C9 C8 H8 . . . 118.00 no
C9 C10 H10 . . . 120.00 no
C11 C10 H10 . . . 120.00 no
C10 C11 H11 . . . 120.00 no
C12 C11 H11 . . . 120.00 no
C11 C12 H12 . . . 120.00 no
C13 C12 H12 . . . 120.00 no
C12 C13 H13 . . . 120.00 no
C14 C13 H13 . . . 120.00 no
C9 C14 H14 . . . 120.00 no
C13 C14 H14 . . . 120.00 no

loop_
_geom_bond_atom_site_label_1
_geom_bond_atom_site_label_2
_geom_bond_site_symmetry_1
_geom_bond_site_symmetry_2
_geom_bond_distance
_geom_bond_publ_flag
F1' C13 . . 1.243(8) no
F1 C11 . . 1.243(7) no
O1 C6 . . 1.357(5) no
O2 C7 . . 1.236(5) no
O1 H1O . . 0.8200 no
N1 N2 . . 1.383(5) no
N1 C7 . . 1.344(6) no
N2 C8 . . 1.256(6) no
N1 H1N . . 0.8600 no
C1 C7 . . 1.474(6) no
C1 C2 . . 1.390(6) no
C1 C6 . . 1.405(6) no
C2 C3 . . 1.367(7) no
C3 C4 . . 1.368(6) no
C4 C5 . . 1.375(6) no
C5 C6 . . 1.386(6) no
C8 C9 . . 1.470(5) no
C9 C10 . . 1.3908 no
C9 C14 . . 1.3896 no
C10 C11 . . 1.3899 no
C11 C12 . . 1.3894 no
C12 C13 . . 1.3908 no
C13 C14 . . 1.3897 no
C2 H2 . . 0.9300 no
C3 H3 . . 0.9300 no
C4 H4 . . 0.9300 no
C5 H5 . . 0.9300 no
C8 H8 . . 0.9300 no
C10 H10 . . 0.9300 no
C11 H11 . . 0.9300 no
C12 H12 . . 0.9300 no
C13 H13 . . 0.9300 no
C14 H14 . . 0.9300 no

loop_
_geom_hbond_atom_site_label_D
_geom_hbond_atom_site_label_H
_geom_hbond_atom_site_label_A
_geom_hbond_site_symmetry_A
_geom_hbond_distance_DH
_geom_hbond_distance_HA
_geom_hbond_distance_DA
_geom_hbond_angle_DHA
_geom_hbond_publ_flag
N1 H1N O1 . 0.86 1.91 2.612(5) 138 yes
O1 H1O O2 4_554 0.82 1.86 2.657(5) 166 yes

loop_
_geom_torsion_atom_site_label_1
_geom_torsion_atom_site_label_2
_geom_torsion_atom_site_label_3
_geom_torsion_atom_site_label_4
_geom_torsion_site_symmetry_1
_geom_torsion_site_symmetry_2
_geom_torsion_site_symmetry_3
_geom_torsion_site_symmetry_4
_geom_torsion
_geom_torsion_publ_flag
C7 N1 N2 C8 . . . . 175.7(4) no
N2 N1 C7 O2 . . . . -0.8(7) no
N2 N1 C7 C1 . . . . 179.0(4) no
N1 N2 C8 C9 . . . . 178.6(4) no
C2 C1 C6 C5 . . . . 0.8(6) no
C7 C1 C6 O1 . . . . 2.7(6) no
C7 C1 C6 C5 . . . . -178.3(4) no
C2 C1 C7 O2 . . . . -4.8(6) no
C2 C1 C7 N1 . . . . 175.4(4) no
C6 C1 C7 O2 . . . . 174.3(4) no
C6 C1 C7 N1 . . . . -5.5(6) no
C2 C1 C6 O1 . . . . -178.2(4) no
C6 C1 C2 C3 . . . . -0.8(7) no
C7 C1 C2 C3 . . . . 178.3(4) no
C1 C2 C3 C4 . . . . 0.2(7) no
C2 C3 C4 C5 . . . . 0.5(7) no
C3 C4 C5 C6 . . . . -0.6(7) no
C4 C5 C6 O1 . . . . 178.9(4) no
C4 C5 C6 C1 . . . . -0.1(6) no
N2 C8 C9 C10 . . . . -1.7(6) no
N2 C8 C9 C14 . . . . 178.1(4) no
C8 C9 C10 C11 . . . . 179.7(3) no
C14 C9 C10 C11 . . . . -0.02 no
C8 C9 C14 C13 . . . . -179.7(3) no
C10 C9 C14 C13 . . . . -0.03 no
C9 C10 C11 F1 . . . . -177.2(5) no
C9 C10 C11 C12 . . . . 0.03 no
F1 C11 C12 C13 . . . . 177.5(4) no
C10 C11 C12 C13 . . . . -0.02 no
C11 C12 C13 F1' . . . . -178.6(5) no
C11 C12 C13 C14 . . . . -0.02 no
F1' C13 C14 C9 . . . . 178.5(5) no
C12 C13 C14 C9 . . . . 0.03 no
